data_7052431
loop_
_publ_author_name
'Hubert S. Gill'
'Isaac Finger'
'Ivana Bo\<zidarevi\<c'
'Florence Szydlo'
'Michael J. Scott'

_publ_section_title
;
 Preparation of \a,\b-unsubstituted meso-arylbidipyrrins via
 metal-templated, oxidative coupling of dipyrrins
;
_journal_issue 1
_journal_name_full 'New Journal of Chemistry'
_journal_page_first 68
_journal_paper_doi 10.1039/b412620c
_journal_volume 29
_journal_year 2005
_chemical_formula_sum 'C36 H34 N4 Ni'
_chemical_formula_weight 581.38
_chemical_name_common Ni-2B
_space_group_IT_number 15
_symmetry_space_group_name_Hall '-C 2yc'
_symmetry_space_group_name_H-M 'C 1 2/c 1'
_atom_sites_solution_hydrogens geom
_atom_sites_solution_primary direct
_atom_sites_solution_secondary difmap
_audit_creation_method SHELXL-97
_cell_angle_alpha 90.00
_cell_angle_beta 116.5860(10)
_cell_angle_gamma 90.00
_cell_formula_units_Z 8
_cell_length_a 30.6299(16)
_cell_length_b 8.0062(4)
_cell_length_c 26.6950(14)
_cell_measurement_temperature 193(2)
_cell_volume 5854.2(5)
_computing_cell_refinement 'Bruker AXS SMART'
_computing_data_collection 'Bruker AXS SMART'
_computing_data_reduction 'Bruker AXS SAINT'
_computing_structure_refinement 'SHELXL-97 (Sheldrick, 1997)'
_computing_structure_solution 'SHELXS-97 (Sheldrick, 1990)'
_diffrn_ambient_temperature 193(2)
_diffrn_measured_fraction_theta_full 0.971
_diffrn_measured_fraction_theta_max 0.971
_diffrn_radiation_monochromator graphite
_diffrn_radiation_source 'fine-focus sealed tube'
_diffrn_radiation_type MoK\a
_diffrn_radiation_wavelength 0.71073
_diffrn_reflns_av_R_equivalents 0.0230
_diffrn_reflns_av_sigmaI/netI 0.0270
_diffrn_reflns_limit_h_max 40
_diffrn_reflns_limit_h_min -34
_diffrn_reflns_limit_k_max 9
_diffrn_reflns_limit_k_min -10
_diffrn_reflns_limit_l_max 32
_diffrn_reflns_limit_l_min -34
_diffrn_reflns_number 19681
_diffrn_reflns_theta_full 28.03
_diffrn_reflns_theta_max 28.03
_diffrn_reflns_theta_min 1.69
_exptl_absorpt_coefficient_mu 0.695
_exptl_absorpt_correction_type 'Corrected by SADABS'
_exptl_crystal_density_diffrn 1.319
_exptl_crystal_density_method 'not measured'
_exptl_crystal_F_000 2448
_refine_diff_density_max 0.371
_refine_diff_density_min -0.296
_refine_diff_density_rms 0.051
_refine_ls_extinction_method none
_refine_ls_goodness_of_fit_ref 1.050
_refine_ls_hydrogen_treatment mixed
_refine_ls_matrix_type full
_refine_ls_number_parameters 376
_refine_ls_number_reflns 6896
_refine_ls_number_restraints 0
_refine_ls_restrained_S_all 1.050
_refine_ls_R_factor_all 0.0437
_refine_ls_R_factor_gt 0.0347
_refine_ls_shift/su_max 0.005
_refine_ls_shift/su_mean 0.000
_refine_ls_structure_factor_coef Fsqd
_refine_ls_weighting_details 'calc w=1/[\s^2^(Fo^2^)+(0.0411P)^2^+5.7716P] where P=(Fo^2^+2Fc^2^)/3'
_refine_ls_weighting_scheme calc
_refine_ls_wR_factor_gt 0.0867
_refine_ls_wR_factor_ref 0.0913
_reflns_number_gt 5825
_reflns_number_total 6896
_reflns_threshold_expression >2sigma(I)
_cod_data_source_file b412620c.txt
_cod_data_source_block compound_2
_cod_database_code 7052431

loop_
_symmetry_equiv_pos_as_xyz
'x, y, z'
'-x, y, -z+1/2'
'x+1/2, y+1/2, z'
'-x+1/2, y+1/2, -z+1/2'
'-x, -y, -z'
'x, -y, z-1/2'
'-x+1/2, -y+1/2, -z'
'x+1/2, -y+1/2, z-1/2'

loop_
_atom_site_label
_atom_site_type_symbol
_atom_site_fract_x
_atom_site_fract_y
_atom_site_fract_z
_atom_site_U_iso_or_equiv
_atom_site_adp_type
_atom_site_occupancy
_atom_site_symmetry_multiplicity
_atom_site_calc_flag
_atom_site_refinement_flags
_atom_site_disorder_assembly
_atom_site_disorder_group
Ni1 Ni 0.360557(8) 1.97013(3) 0.867954(8) 0.02395(7) Uani 1 1 d . . .
N1 N 0.29343(5) 1.92180(18) 0.82376(6) 0.0241(3) Uani 1 1 d . . .
N2 N 0.36458(5) 1.82004(19) 0.92416(6) 0.0279(3) Uani 1 1 d . . .
N3 N 0.41194(5) 2.10548(19) 0.91854(6) 0.0275(3) Uani 1 1 d . . .
N4 N 0.37254(5) 2.03555(18) 0.80689(6) 0.0248(3) Uani 1 1 d . . .
C1 C 0.26388(6) 2.0115(2) 0.77881(7) 0.0270(3) Uani 1 1 d . . .
H1A H 0.2750 2.0921 0.7610 0.032 Uiso 1 1 calc R . .
C2 C 0.21452(6) 1.9715(2) 0.76141(7) 0.0287(4) Uani 1 1 d . . .
H2A H 0.1871 2.0182 0.7306 0.034 Uiso 1 1 calc R . .
C3 C 0.21369(6) 1.8516(2) 0.79772(7) 0.0263(3) Uani 1 1 d . . .
H3A H 0.1855 1.7984 0.7965 0.032 Uiso 1 1 calc R . .
C4 C 0.26267(6) 1.8221(2) 0.83736(7) 0.0229(3) Uani 1 1 d . . .
C5 C 0.27935(6) 1.7255(2) 0.88596(7) 0.0228(3) Uani 1 1 d . . .
C6 C 0.32777(6) 1.7228(2) 0.92659(7) 0.0251(3) Uani 1 1 d . . .
C7 C 0.34910(7) 1.6172(2) 0.97429(7) 0.0291(4) Uani 1 1 d . . .
H7A H 0.3323 1.5404 0.9866 0.035 Uiso 1 1 calc R . .
C8 C 0.39827(7) 1.6463(2) 0.99922(7) 0.0334(4) Uani 1 1 d . . .
H8A H 0.4222 1.5933 1.0318 0.040 Uiso 1 1 calc R . .
C9 C 0.40653(7) 1.7702(2) 0.96712(8) 0.0332(4) Uani 1 1 d . . .
H9A H 0.4378 1.8133 0.9748 0.040 Uiso 1 1 calc R . .
C10 C 0.42000(7) 2.1393(2) 0.97132(7) 0.0334(4) Uani 1 1 d . . .
H10A H 0.4034 2.0861 0.9897 0.040 Uiso 1 1 calc R . .
C11 C 0.45591(7) 2.2625(3) 0.99599(8) 0.0360(4) Uani 1 1 d . . .
H11A H 0.4677 2.3059 1.0329 0.043 Uiso 1 1 calc R . .
C12 C 0.47057(7) 2.3079(2) 0.95645(7) 0.0314(4) Uani 1 1 d . . .
H12A H 0.4948 2.3885 0.9608 0.038 Uiso 1 1 calc R . .
C13 C 0.44283(6) 2.2118(2) 0.90774(7) 0.0258(3) Uani 1 1 d . . .
C14 C 0.44291(6) 2.2228(2) 0.85567(7) 0.0249(3) Uani 1 1 d . . .
C15 C 0.41038(6) 2.1362(2) 0.80846(7) 0.0247(3) Uani 1 1 d . . .
C16 C 0.41163(6) 2.1243(2) 0.75589(7) 0.0288(4) Uani 1 1 d . . .
H16A H 0.4332 2.1824 0.7451 0.035 Uiso 1 1 calc R . .
C17 C 0.37594(7) 2.0133(2) 0.72369(7) 0.0301(4) Uani 1 1 d . . .
H17A H 0.3682 1.9783 0.6867 0.036 Uiso 1 1 calc R . .
C18 C 0.35303(6) 1.9614(2) 0.75644(7) 0.0276(3) Uani 1 1 d . . .
H18A H 0.3269 1.8834 0.7443 0.033 Uiso 1 1 calc R . .
C19 C 0.24439(6) 1.6217(2) 0.89818(7) 0.0234(3) Uani 1 1 d . . .
C20 C 0.21495(6) 1.6989(2) 0.91932(7) 0.0260(3) Uani 1 1 d . . .
C21 C 0.21344(7) 1.8866(2) 0.92440(8) 0.0344(4) Uani 1 1 d . . .
H21A H 0.2013 1.9149 0.9517 0.052 Uiso 1 1 calc R . .
H21B H 0.1916 1.9344 0.8879 0.052 Uiso 1 1 calc R . .
H21C H 0.2464 1.9322 0.9369 0.052 Uiso 1 1 calc R . .
C22 C 0.18737(6) 1.5999(2) 0.93732(7) 0.0295(4) Uani 1 1 d . . .
H22A H 0.1668 1.6522 0.9507 0.035 Uiso 1 1 calc R . .
C23 C 0.18913(7) 1.4268(2) 0.93624(7) 0.0302(4) Uani 1 1 d . . .
C24 C 0.16249(8) 1.3223(3) 0.96087(9) 0.0453(5) Uani 1 1 d . . .
H24A H 0.1686 1.2037 0.9574 0.068 Uiso 1 1 calc R . .
H24B H 0.1274 1.3447 0.9407 0.068 Uiso 1 1 calc R . .
H24C H 0.1742 1.3506 1.0005 0.068 Uiso 1 1 calc R . .
C25 C 0.21728(6) 1.3529(2) 0.91344(7) 0.0291(4) Uani 1 1 d . . .
H25A H 0.2176 1.2346 0.9109 0.035 Uiso 1 1 calc R . .
C26 C 0.24498(6) 1.4468(2) 0.89426(7) 0.0261(3) Uani 1 1 d . . .
C27 C 0.27527(7) 1.3574(2) 0.87082(8) 0.0351(4) Uani 1 1 d . . .
H27A H 0.2609 1.2478 0.8565 0.053 Uiso 1 1 calc R . .
H27B H 0.3086 1.3428 0.9005 0.053 Uiso 1 1 calc R . .
H27C H 0.2759 1.4236 0.8403 0.053 Uiso 1 1 calc R . .
C28 C 0.48054(6) 2.3304(2) 0.85007(7) 0.0262(3) Uani 1 1 d . . .
C29 C 0.52399(6) 2.2580(2) 0.85478(7) 0.0300(4) Uani 1 1 d . . .
C30 C 0.53505(8) 2.0757(3) 0.86892(11) 0.0469(5) Uani 1 1 d . . .
H30A H 0.5674 2.0496 0.8721 0.070 Uiso 1 1 calc R . .
H30B H 0.5104 2.0073 0.8393 0.070 Uiso 1 1 calc R . .
H30C H 0.5345 2.0516 0.9046 0.070 Uiso 1 1 calc R . .
C31 C 0.55723(7) 2.3566(3) 0.84608(8) 0.0355(4) Uani 1 1 d . . .
H31A H 0.5867 2.3077 0.8494 0.043 Uiso 1 1 calc R . .
C32 C 0.54867(8) 2.5247(3) 0.83268(8) 0.0403(5) Uani 1 1 d . . .
C33 C 0.58414(9) 2.6281(4) 0.82025(11) 0.0625(7) Uani 1 1 d . . .
H33A H 0.5673 2.7267 0.7983 0.094 Uiso 1 1 calc R . .
H33B H 0.5967 2.5608 0.7988 0.094 Uiso 1 1 calc R . .
H33C H 0.6114 2.6637 0.8555 0.094 Uiso 1 1 calc R . .
C34 C 0.50630(8) 2.5946(3) 0.82995(9) 0.0432(5) Uani 1 1 d . . .
H34A H 0.5005 2.7104 0.8219 0.052 Uiso 1 1 calc R . .
C35 C 0.47181(7) 2.5014(2) 0.83849(9) 0.0356(4) Uani 1 1 d . . .
C36 C 0.42602(9) 2.5834(3) 0.83453(12) 0.0551(6) Uani 1 1 d . . .
H36A H 0.4276 2.7039 0.8290 0.083 Uiso 1 1 calc R . .
H36B H 0.4232 2.5633 0.8692 0.083 Uiso 1 1 calc R . .
H36C H 0.3975 2.5363 0.8028 0.083 Uiso 1 1 calc R . .

loop_
_atom_site_aniso_label
_atom_site_aniso_U_11
_atom_site_aniso_U_22
_atom_site_aniso_U_33
_atom_site_aniso_U_23
_atom_site_aniso_U_13
_atom_site_aniso_U_12
Ni1 0.02150(11) 0.02780(12) 0.02266(11) 0.00182(8) 0.00999(9) -0.00334(9)
N1 0.0237(7) 0.0252(7) 0.0240(7) 0.0025(5) 0.0113(6) -0.0016(6)
N2 0.0244(7) 0.0320(8) 0.0263(7) 0.0043(6) 0.0106(6) -0.0012(6)
N3 0.0251(7) 0.0331(8) 0.0255(7) -0.0015(6) 0.0125(6) -0.0040(6)
N4 0.0231(7) 0.0267(7) 0.0249(7) 0.0001(5) 0.0110(6) -0.0017(6)
C1 0.0283(9) 0.0282(9) 0.0262(8) 0.0046(6) 0.0138(7) 0.0014(7)
C2 0.0251(8) 0.0338(9) 0.0247(8) 0.0014(7) 0.0091(7) 0.0020(7)
C3 0.0229(8) 0.0274(8) 0.0283(8) -0.0022(7) 0.0113(7) -0.0033(7)
C4 0.0239(8) 0.0214(8) 0.0239(8) -0.0014(6) 0.0111(6) -0.0025(6)
C5 0.0265(8) 0.0199(8) 0.0254(8) -0.0013(6) 0.0145(7) -0.0015(6)
C6 0.0283(8) 0.0244(8) 0.0253(8) 0.0015(6) 0.0143(7) -0.0003(7)
C7 0.0337(9) 0.0292(9) 0.0267(8) 0.0047(7) 0.0156(7) 0.0022(7)
C8 0.0318(9) 0.0372(10) 0.0271(9) 0.0070(7) 0.0095(7) 0.0061(8)
C9 0.0238(8) 0.0400(10) 0.0319(9) 0.0049(8) 0.0089(7) 0.0010(8)
C10 0.0345(10) 0.0418(11) 0.0284(9) -0.0037(8) 0.0181(8) -0.0041(8)
C11 0.0367(10) 0.0408(11) 0.0289(9) -0.0078(8) 0.0131(8) -0.0038(8)
C12 0.0278(9) 0.0324(10) 0.0312(9) -0.0041(7) 0.0108(7) -0.0035(7)
C13 0.0227(8) 0.0274(9) 0.0278(8) 0.0000(6) 0.0118(7) -0.0024(6)
C14 0.0227(8) 0.0241(8) 0.0292(8) 0.0011(6) 0.0127(7) -0.0005(6)
C15 0.0248(8) 0.0257(8) 0.0258(8) 0.0011(6) 0.0132(7) -0.0002(7)
C16 0.0290(9) 0.0335(9) 0.0276(8) 0.0032(7) 0.0160(7) 0.0006(7)
C17 0.0317(9) 0.0347(10) 0.0251(8) -0.0018(7) 0.0138(7) 0.0043(7)
C18 0.0249(8) 0.0289(9) 0.0268(8) -0.0030(7) 0.0098(7) 0.0000(7)
C19 0.0247(8) 0.0221(8) 0.0232(8) 0.0015(6) 0.0106(6) -0.0012(6)
C20 0.0287(9) 0.0243(8) 0.0253(8) 0.0002(6) 0.0122(7) 0.0011(7)
C21 0.0436(11) 0.0243(9) 0.0393(10) -0.0028(7) 0.0221(9) 0.0022(8)
C22 0.0290(9) 0.0348(10) 0.0284(8) 0.0016(7) 0.0162(7) 0.0031(7)
C23 0.0303(9) 0.0312(9) 0.0304(9) 0.0074(7) 0.0146(7) -0.0019(7)
C24 0.0476(12) 0.0473(12) 0.0523(13) 0.0153(10) 0.0323(11) 0.0000(10)
C25 0.0333(9) 0.0208(8) 0.0329(9) 0.0038(7) 0.0144(8) -0.0013(7)
C26 0.0289(8) 0.0234(8) 0.0268(8) 0.0006(6) 0.0132(7) 0.0007(7)
C27 0.0446(11) 0.0276(9) 0.0405(10) -0.0023(8) 0.0257(9) 0.0032(8)
C28 0.0258(8) 0.0277(9) 0.0245(8) -0.0005(6) 0.0107(7) -0.0042(7)
C29 0.0282(9) 0.0331(9) 0.0287(8) -0.0027(7) 0.0127(7) -0.0035(7)
C30 0.0394(11) 0.0371(11) 0.0669(15) 0.0015(10) 0.0262(11) 0.0058(9)
C31 0.0279(9) 0.0493(12) 0.0318(9) -0.0053(8) 0.0157(8) -0.0066(8)
C32 0.0380(11) 0.0488(12) 0.0316(9) 0.0008(8) 0.0133(8) -0.0188(9)
C33 0.0536(14) 0.0760(18) 0.0582(15) 0.0062(13) 0.0252(12) -0.0312(14)
C34 0.0457(12) 0.0308(10) 0.0486(12) 0.0047(9) 0.0169(10) -0.0099(9)
C35 0.0349(10) 0.0298(10) 0.0394(10) 0.0023(8) 0.0143(8) -0.0016(8)
C36 0.0472(13) 0.0366(12) 0.0822(18) 0.0097(12) 0.0298(13) 0.0106(10)

loop_
_atom_type_symbol
_atom_type_description
_atom_type_scat_dispersion_real
_atom_type_scat_dispersion_imag
_atom_type_scat_source
C C 0.0033 0.0016 'International Tables Vol C Tables 4.2.6.8 and 6.1.1.4'
H H 0.0000 0.0000 'International Tables Vol C Tables 4.2.6.8 and 6.1.1.4'
N N 0.0061 0.0033 'International Tables Vol C Tables 4.2.6.8 and 6.1.1.4'
Ni Ni 0.3393 1.1124 'International Tables Vol C Tables 4.2.6.8 and 6.1.1.4'

loop_
_geom_angle_atom_site_label_1
_geom_angle_atom_site_label_2
_geom_angle_atom_site_label_3
_geom_angle
_geom_angle_site_symmetry_1
_geom_angle_site_symmetry_3
_geom_angle_publ_flag
N2 Ni1 N3 93.44(6) . . ?
N2 Ni1 N1 91.81(6) . . ?
N3 Ni1 N1 152.32(6) . . ?
N2 Ni1 N4 153.09(6) . . ?
N3 Ni1 N4 92.07(6) . . ?
N1 Ni1 N4 95.43(6) . . ?
C1 N1 C4 105.90(14) . . ?
C1 N1 Ni1 123.79(12) . . ?
C4 N1 Ni1 128.50(11) . . ?
C9 N2 C6 106.17(14) . . ?
C9 N2 Ni1 124.47(12) . . ?
C6 N2 Ni1 128.84(11) . . ?
C10 N3 C13 105.68(14) . . ?
C10 N3 Ni1 124.59(12) . . ?
C13 N3 Ni1 128.82(11) . . ?
C18 N4 C15 106.02(14) . . ?
C18 N4 Ni1 124.70(12) . . ?
C15 N4 Ni1 127.61(11) . . ?
N1 C1 C2 111.62(15) . . ?
C3 C2 C1 106.46(15) . . ?
C2 C3 C4 107.24(15) . . ?
C5 C4 N1 123.21(15) . . ?
C5 C4 C3 127.71(15) . . ?
N1 C4 C3 108.75(14) . . ?
C6 C5 C4 123.50(15) . . ?
C6 C5 C19 115.91(14) . . ?
C4 C5 C19 120.55(15) . . ?
C5 C6 N2 123.82(15) . . ?
C5 C6 C7 127.58(16) . . ?
N2 C6 C7 108.47(15) . . ?
C8 C7 C6 107.42(16) . . ?
C7 C8 C9 106.44(16) . . ?
N2 C9 C8 111.44(16) . . ?
N3 C10 C11 111.79(16) . . ?
C12 C11 C10 106.46(16) . . ?
C11 C12 C13 107.11(16) . . ?
C14 C13 N3 123.28(15) . . ?
C14 C13 C12 127.69(16) . . ?
N3 C13 C12 108.94(14) . . ?
C15 C14 C13 123.46(15) . . ?
C15 C14 C28 117.81(14) . . ?
C13 C14 C28 118.72(15) . . ?
C14 C15 N4 124.23(14) . . ?
C14 C15 C16 126.98(15) . . ?
N4 C15 C16 108.64(14) . . ?
C17 C16 C15 107.18(15) . . ?
C16 C17 C18 106.33(15) . . ?
N4 C18 C17 111.79(16) . . ?
C20 C19 C26 120.07(15) . . ?
C20 C19 C5 119.51(14) . . ?
C26 C19 C5 120.07(15) . . ?
C22 C20 C19 119.11(16) . . ?
C22 C20 C21 119.20(16) . . ?
C19 C20 C21 121.67(16) . . ?
C23 C22 C20 121.78(16) . . ?
C22 C23 C25 118.12(16) . . ?
C22 C23 C24 120.72(17) . . ?
C25 C23 C24 121.13(17) . . ?
C23 C25 C26 122.06(16) . . ?
C25 C26 C19 118.75(15) . . ?
C25 C26 C27 118.99(16) . . ?
C19 C26 C27 122.26(15) . . ?
C35 C28 C29 120.13(16) . . ?
C35 C28 C14 120.23(16) . . ?
C29 C28 C14 119.62(15) . . ?
C31 C29 C28 119.15(17) . . ?
C31 C29 C30 119.56(18) . . ?
C28 C29 C30 121.30(17) . . ?
C32 C31 C29 121.82(18) . . ?
C34 C32 C31 118.03(18) . . ?
C34 C32 C33 121.0(2) . . ?
C31 C32 C33 121.0(2) . . ?
C32 C34 C35 122.5(2) . . ?
C34 C35 C28 118.35(19) . . ?
C34 C35 C36 120.32(19) . . ?
C28 C35 C36 121.32(18) . . ?

loop_
_geom_bond_atom_site_label_1
_geom_bond_atom_site_label_2
_geom_bond_distance
_geom_bond_site_symmetry_2
_geom_bond_publ_flag
Ni1 N2 1.8827(14) . ?
Ni1 N3 1.8901(15) . ?
Ni1 N1 1.8969(14) . ?
Ni1 N4 1.8979(14) . ?
N1 C1 1.343(2) . ?
N1 C4 1.401(2) . ?
N2 C9 1.344(2) . ?
N2 C6 1.396(2) . ?
N3 C10 1.345(2) . ?
N3 C13 1.395(2) . ?
N4 C18 1.343(2) . ?
N4 C15 1.397(2) . ?
C1 C2 1.406(2) . ?
C2 C3 1.372(2) . ?
C3 C4 1.416(2) . ?
C4 C5 1.396(2) . ?
C5 C6 1.392(2) . ?
C5 C19 1.502(2) . ?
C6 C7 1.421(2) . ?
C7 C8 1.367(3) . ?
C8 C9 1.406(3) . ?
C10 C11 1.403(3) . ?
C11 C12 1.368(3) . ?
C12 C13 1.420(2) . ?
C13 C14 1.394(2) . ?
C14 C15 1.392(2) . ?
C14 C28 1.499(2) . ?
C15 C16 1.424(2) . ?
C16 C17 1.372(3) . ?
C17 C18 1.406(2) . ?
C19 C20 1.403(2) . ?
C19 C26 1.405(2) . ?
C20 C22 1.392(2) . ?
C20 C21 1.511(2) . ?
C22 C23 1.388(3) . ?
C23 C25 1.391(3) . ?
C23 C24 1.509(2) . ?
C25 C26 1.391(2) . ?
C26 C27 1.511(2) . ?
C28 C35 1.403(3) . ?
C28 C29 1.404(2) . ?
C29 C31 1.388(3) . ?
C29 C30 1.508(3) . ?
C31 C32 1.387(3) . ?
C32 C34 1.385(3) . ?
C32 C33 1.516(3) . ?
C34 C35 1.393(3) . ?
C35 C36 1.509(3) . ?
